data_1533491
loop_
_publ_author_name
'Arbuzov, M.P.'
'Khaenko, B.V.'
'Fak, V.G.'

_publ_section_title
;
 Investigation of the Rhombic Modification of Carbide, V2 C
;
_journal_name_full
;
Dopovidi Akademii Nauk Ukrains'koi RSR, Seriya A: Fiziko-Tekhnichni ta 
Matematichni Nauki
;
_journal_page_first 153
_journal_page_last 156
_journal_volume 1977
_journal_year 1977
_chemical_formula_sum 'C V2'
_chemical_name_systematic 'V2 C'
_space_group_IT_number 60
_symmetry_space_group_name_Hall '-P 2n 2ab'
_symmetry_space_group_name_H-M 'P b c n'
_cell_angle_alpha 90
_cell_angle_beta 90
_cell_angle_gamma 90
_cell_formula_units_Z 4
_cell_length_a 4.57
_cell_length_b 5.742
_cell_length_c 5.026
_cell_volume 131.887
_citation_journal_id_ASTM DUKABM
_cod_data_source_file Arbuzov_DUKABM_1977_1845.cif
_cod_data_source_block C1V2
_cod_original_formula_sum 'C1 V2'
_cod_database_code 1533491

loop_
_symmetry_equiv_pos_as_xyz
x,y,z
-x+1/2,-y+1/2,z+1/2
x+1/2,-y+1/2,-z
-x,y,-z+1/2
-x,-y,-z
x-1/2,y-1/2,-z-1/2
-x-1/2,y-1/2,z
x,-y,z-1/2

loop_
_atom_site_label
_atom_site_type_symbol
_atom_site_fract_x
_atom_site_fract_y
_atom_site_fract_z
_atom_site_occupancy
_atom_site_U_iso_or_equiv
V1 V 0.25 0.134 0.088 1 0.0
C1 C 0 0.375 0.25 1 0.0
